data_2018225
loop_
_publ_author_name
'Sun, Di'
'Huang, Rong-Bin'

_publ_section_title
;
 <i>catena</i>-Poly[[[\m-1,3-bis(diphenylphosphanyl)propane-\k^2^<i>P</i>:<i>P</i>'][<i>O</i>-ethyl
 (4-methoxyphenyl)phosphonodithioato-\k^2^<i>S</i>,<i>S</i>']silver(I)]
 chloroform monosolvate]
;
_journal_coeditor_code SF3156
_journal_issue 9
_journal_name_full 'Acta Crystallographica Section C'
_journal_page_first m315
_journal_page_last m317
_journal_paper_doi 10.1107/S010827011103438X
_journal_volume 67
_journal_year 2011
_chemical_formula_iupac '[Ag (C27 H26 P2) (C9 H12 O2 P S2)] , C H Cl3'
_chemical_formula_moiety 'C36 H38 Ag O2 P3 S2, C H Cl3'
_chemical_formula_sum 'C37 H39 Ag Cl3 O2 P3 S2'
_chemical_formula_weight 886.93
_chemical_name_systematic
;
<i>catena</i>-Poly[[[\m-1,3-bis(diphenylphosphanyl)propane-
\k^2^<i>P</i>:<i>P</i>'][<i>O</i>-ethyl (4-methoxyphenyl)phosphonodithioato-
\k^2^<i>S</i>,<i>S</i>']silver(I)] chloroform monosolvate]
;
_space_group_IT_number 4
_symmetry_cell_setting monoclinic
_symmetry_space_group_name_Hall 'P 2yb'
_symmetry_space_group_name_H-M 'P 1 21 1'
_atom_sites_solution_hydrogens geom
_atom_sites_solution_primary direct
_atom_sites_solution_secondary difmap
_audit_creation_method SHELXL97
_cell_angle_alpha 90.00
_cell_angle_beta 92.95(3)
_cell_angle_gamma 90.00
_cell_formula_units_Z 2
_cell_length_a 7.1493(14)
_cell_length_b 16.137(3)
_cell_length_c 17.010(3)
_cell_measurement_reflns_used 28055
_cell_measurement_temperature 173(2)
_cell_measurement_theta_max 55.03
_cell_measurement_theta_min 6.07
_cell_volume 1959.8(6)
_computing_cell_refinement 'CrysAlis RED (Oxford Diffraction, 2008)'
_computing_data_collection 'CrysAlis CCD (Oxford Diffraction, 2008)'
_computing_data_reduction 'CrysAlis RED (Oxford Diffraction, 2008)'
_computing_molecular_graphics 'DIAMOND (Brandenburg, 2008) and SHELXTL (Sheldrick, 2008)'
_computing_publication_material
;
SHELXL97 (Sheldrick, 2008) and publCIF (Westrip, 2010)
;
_computing_structure_refinement 'SHELXL97 (Sheldrick, 2008)'
_computing_structure_solution 'SHELXS97 (Sheldrick, 2008)'
_diffrn_ambient_temperature 173(2)
_diffrn_detector_area_resol_mean 16.1903
_diffrn_measured_fraction_theta_full 0.995
_diffrn_measured_fraction_theta_max 0.995
_diffrn_measurement_device_type 'Oxford Gemini S Ultra'
_diffrn_measurement_method \w
_diffrn_radiation_monochromator graphite
_diffrn_radiation_source 'sealed tube'
_diffrn_radiation_type MoK\a
_diffrn_radiation_wavelength 0.71073
_diffrn_reflns_av_R_equivalents 0.0530
_diffrn_reflns_av_sigmaI/netI 0.0508
_diffrn_reflns_limit_h_max 8
_diffrn_reflns_limit_h_min -8
_diffrn_reflns_limit_k_max 19
_diffrn_reflns_limit_k_min -19
_diffrn_reflns_limit_l_max 20
_diffrn_reflns_limit_l_min -20
_diffrn_reflns_number 26211
_diffrn_reflns_theta_full 25.99
_diffrn_reflns_theta_max 25.99
_diffrn_reflns_theta_min 3.04
_exptl_absorpt_coefficient_mu 0.980
_exptl_absorpt_correction_T_max 0.9257
_exptl_absorpt_correction_T_min 0.9084
_exptl_absorpt_correction_type multi-scan
_exptl_absorpt_process_details '(CrysAlis RED; Oxford Diffraction, 2008)'
_exptl_crystal_colour colourless
_exptl_crystal_density_diffrn 1.503
_exptl_crystal_density_method 'not measured'
_exptl_crystal_description block
_exptl_crystal_F_000 904
_exptl_crystal_size_max 0.10
_exptl_crystal_size_mid 0.08
_exptl_crystal_size_min 0.08
_refine_diff_density_max 0.640
_refine_diff_density_min -0.779
_refine_ls_abs_structure_details 'Flack (1983), with how many Friedel pairs?'
_refine_ls_abs_structure_Flack -0.01(2)
_refine_ls_extinction_method none
_refine_ls_goodness_of_fit_ref 1.007
_refine_ls_hydrogen_treatment constr
_refine_ls_matrix_type full
_refine_ls_number_parameters 433
_refine_ls_number_reflns 7381
_refine_ls_number_restraints 1
_refine_ls_restrained_S_all 1.006
_refine_ls_R_factor_all 0.0420
_refine_ls_R_factor_gt 0.0380
_refine_ls_shift/su_max 0.001
_refine_ls_shift/su_mean 0.000
_refine_ls_structure_factor_coef Fsqd
_refine_ls_weighting_details 'calc w = 1/[\s^2^(Fo^2^)+(0.0103P)^2^+2.4402P] where P=(Fo^2^+2Fc^2^)/3'
_refine_ls_weighting_scheme calc
_refine_ls_wR_factor_gt 0.0718
_refine_ls_wR_factor_ref 0.0740
_reflns_number_gt 6876
_reflns_number_total 7381
_reflns_threshold_expression I>2\s(I)
_cod_data_source_file sf3156.cif
_cod_data_source_block I
_cod_original_cell_volume 1959.8(7)
_cod_original_sg_symbol_H-M P21
_cod_database_code 2018225
_cod_database_fobs_code 2018225

loop_
_symmetry_equiv_pos_as_xyz
'x, y, z'
'-x, y+1/2, -z'

loop_
_atom_site_type_symbol
_atom_site_label
_atom_site_fract_x
_atom_site_fract_y
_atom_site_fract_z
_atom_site_U_iso_or_equiv
_atom_site_adp_type
_atom_site_calc_flag
_atom_site_refinement_flags
_atom_site_occupancy
_atom_site_symmetry_multiplicity
Ag Ag1 0.93558(4) 0.267458(16) 0.277491(16) 0.03018(7) Uani d . 1 1
Cl Cl1 -0.1357(2) 0.19776(9) -0.03697(11) 0.0711(5) Uani d . 1 1
Cl Cl2 -0.3657(2) 0.33509(9) -0.08913(8) 0.0602(4) Uani d . 1 1
Cl Cl3 0.0353(2) 0.34327(9) -0.09900(8) 0.0585(3) Uani d . 1 1
S S1 1.06916(17) 0.41944(7) 0.28743(6) 0.0378(3) Uani d . 1 1
S S2 0.74536(17) 0.34191(7) 0.15887(6) 0.0373(3) Uani d . 1 1
P P1 0.77758(15) 0.23400(6) 0.39844(6) 0.0252(2) Uani d . 1 1
P P2 0.10029(15) 0.14039(6) 0.24491(6) 0.0251(2) Uani d . 1 1
P P3 0.89644(17) 0.44060(6) 0.19358(6) 0.0324(2) Uani d . 1 1
C C1 0.6657(6) 0.3153(2) 0.4529(2) 0.0291(9) Uani d . 1 1
C C2 0.5576(7) 0.3740(3) 0.4110(3) 0.0393(11) Uani d . 1 1
H H2A 0.5513 0.3729 0.3550 0.047 Uiso calc R 1 1
C C3 0.4599(8) 0.4336(3) 0.4498(3) 0.0495(13) Uani d . 1 1
H H3A 0.3831 0.4721 0.4207 0.059 Uiso calc R 1 1
C C4 0.4735(8) 0.4375(3) 0.5301(3) 0.0508(13) Uani d . 1 1
H H4A 0.4045 0.4782 0.5567 0.061 Uiso calc R 1 1
C C5 0.5867(8) 0.3827(3) 0.5729(3) 0.0505(13) Uani d . 1 1
H H5A 0.6006 0.3875 0.6286 0.061 Uiso calc R 1 1
C C6 0.6790(7) 0.3214(3) 0.5347(2) 0.0408(11) Uani d . 1 1
H H6A 0.7531 0.2826 0.5645 0.049 Uiso calc R 1 1
C C11 0.9449(6) 0.1878(3) 0.4702(2) 0.0291(8) Uani d . 1 1
C C12 0.9285(7) 0.1090(3) 0.4999(3) 0.0499(13) Uani d . 1 1
H H12A 0.8208 0.0769 0.4855 0.060 Uiso calc R 1 1
C C13 1.0680(8) 0.0754(4) 0.5510(3) 0.0633(16) Uani d . 1 1
H H13A 1.0567 0.0203 0.5697 0.076 Uiso calc R 1 1
C C14 1.2194(8) 0.1217(4) 0.5739(3) 0.0555(14) Uani d . 1 1
H H14A 1.3128 0.0994 0.6096 0.067 Uiso calc R 1 1
C C15 1.2378(7) 0.2005(4) 0.5454(3) 0.0571(15) Uani d . 1 1
H H15A 1.3440 0.2327 0.5618 0.069 Uiso calc R 1 1
C C16 1.1040(6) 0.2336(3) 0.4934(3) 0.0411(11) Uani d . 1 1
H H16A 1.1201 0.2878 0.4731 0.049 Uiso calc R 1 1
C C21 0.2016(6) 0.1364(2) 0.1496(2) 0.0277(8) Uani d . 1 1
C C22 0.2914(6) 0.2072(3) 0.1246(2) 0.0369(10) Uani d . 1 1
H H22A 0.2956 0.2549 0.1574 0.044 Uiso calc R 1 1
C C23 0.3751(7) 0.2099(3) 0.0527(3) 0.0427(11) Uani d . 1 1
H H23A 0.4388 0.2582 0.0369 0.051 Uiso calc R 1 1
C C24 0.3638(6) 0.1407(3) 0.0048(3) 0.0422(11) Uani d . 1 1
H H24A 0.4201 0.1418 -0.0445 0.051 Uiso calc R 1 1
C C26 0.1931(6) 0.0673(3) 0.1003(2) 0.0349(10) Uani d . 1 1
H H26A 0.1332 0.0180 0.1163 0.042 Uiso calc R 1 1
C C27 0.2730(7) 0.0709(3) 0.0274(3) 0.0426(12) Uani d . 1 1
H H27A 0.2643 0.0244 -0.0069 0.051 Uiso calc R 1 1
C C31 -0.0589(5) 0.0526(2) 0.2446(2) 0.0265(8) Uani d . 1 1
C C32 -0.2186(6) 0.0556(3) 0.1934(2) 0.0328(9) Uani d . 1 1
H H32A -0.2370 0.1017 0.1591 0.039 Uiso calc R 1 1
C C33 -0.3494(7) -0.0070(3) 0.1918(3) 0.0396(11) Uani d . 1 1
H H33A -0.4560 -0.0041 0.1562 0.047 Uiso calc R 1 1
C C34 -0.3262(7) -0.0743(3) 0.2420(3) 0.0409(11) Uani d . 1 1
H H34A -0.4162 -0.1176 0.2408 0.049 Uiso calc R 1 1
C C35 -0.1717(7) -0.0778(3) 0.2935(3) 0.0417(11) Uani d . 1 1
H H35A -0.1560 -0.1236 0.3284 0.050 Uiso calc R 1 1
C C36 -0.0380(6) -0.0148(3) 0.2950(3) 0.0347(10) Uani d . 1 1
H H36A 0.0681 -0.0181 0.3309 0.042 Uiso calc R 1 1
C C41 1.1751(7) 0.4315(3) 0.0975(3) 0.0404(11) Uani d . 1 1
H H41A 1.1344 0.3794 0.0711 0.048 Uiso calc R 1 1
H H41B 1.2597 0.4174 0.1435 0.048 Uiso calc R 1 1
C C42 1.2751(8) 0.4856(4) 0.0414(3) 0.0530(14) Uani d . 1 1
H H42A 1.3846 0.4561 0.0231 0.079 Uiso calc R 1 1
H H42B 1.3159 0.5367 0.0683 0.079 Uiso calc R 1 1
H H42C 1.1902 0.4993 -0.0038 0.079 Uiso calc R 1 1
C C51 0.7469(6) 0.5282(3) 0.2090(2) 0.0325(9) Uani d . 1 1
C C52 0.5653(7) 0.5178(3) 0.2302(2) 0.0358(10) Uani d . 1 1
H H52A 0.5160 0.4633 0.2330 0.043 Uiso calc R 1 1
C C53 0.4509(7) 0.5847(3) 0.2476(2) 0.0372(10) Uani d . 1 1
H H53A 0.3251 0.5760 0.2610 0.045 Uiso calc R 1 1
C C54 0.5245(6) 0.6645(3) 0.2449(2) 0.0362(10) Uani d . 1 1
C C55 0.7067(7) 0.6760(3) 0.2225(3) 0.0420(11) Uani d . 1 1
H H55A 0.7564 0.7304 0.2196 0.050 Uiso calc R 1 1
C C56 0.8154(7) 0.6092(3) 0.2046(3) 0.0417(11) Uani d . 1 1
H H56A 0.9394 0.6181 0.1889 0.050 Uiso calc R 1 1
C C100 0.5942(6) 0.1550(3) 0.3855(2) 0.0280(9) Uani d . 1 1
H H10A 0.6516 0.1025 0.3687 0.034 Uiso calc R 1 1
H H10B 0.5388 0.1449 0.4368 0.034 Uiso calc R 1 1
C C101 0.4398(6) 0.1793(2) 0.3256(2) 0.0289(9) Uani d . 1 1
H H10C 0.4948 0.1912 0.2746 0.035 Uiso calc R 1 1
H H10D 0.3780 0.2304 0.3433 0.035 Uiso calc R 1 1
C C102 0.2939(5) 0.1103(2) 0.3145(2) 0.0277(8) Uani d . 1 1
H H10E 0.2431 0.0968 0.3661 0.033 Uiso calc R 1 1
H H10F 0.3551 0.0599 0.2948 0.033 Uiso calc R 1 1
C C200 0.2363(7) 0.7284(3) 0.2725(3) 0.0508(13) Uani d . 1 1
H H20A 0.1866 0.7826 0.2867 0.076 Uiso calc R 1 1
H H20D 0.2107 0.6881 0.3137 0.076 Uiso calc R 1 1
H H20B 0.1761 0.7102 0.2224 0.076 Uiso calc R 1 1
C C201 -0.1503(8) 0.3042(3) -0.0446(3) 0.0482(13) Uani d . 1 1
H H20C -0.1390 0.3283 0.0096 0.058 Uiso calc R 1 1
O O1 1.0128(4) 0.47708(19) 0.12311(17) 0.0389(7) Uani d . 1 1
O O2 0.4314(5) 0.73445(19) 0.26493(19) 0.0460(8) Uani d . 1 1

loop_
_atom_site_aniso_label
_atom_site_aniso_U_11
_atom_site_aniso_U_22
_atom_site_aniso_U_33
_atom_site_aniso_U_12
_atom_site_aniso_U_13
_atom_site_aniso_U_23
Ag1 0.03697(17) 0.02438(14) 0.02935(14) 0.00030(15) 0.00336(10) 0.00300(13)
Cl1 0.0694(11) 0.0505(9) 0.0944(12) 0.0067(7) 0.0130(8) 0.0195(8)
Cl2 0.0545(9) 0.0716(9) 0.0544(8) 0.0093(7) 0.0008(6) 0.0141(6)
Cl3 0.0596(9) 0.0586(8) 0.0587(8) -0.0128(6) 0.0159(6) -0.0031(6)
S1 0.0480(7) 0.0292(6) 0.0345(6) -0.0116(5) -0.0139(5) 0.0056(4)
S2 0.0486(7) 0.0309(6) 0.0308(5) -0.0058(5) -0.0131(5) 0.0010(4)
P1 0.0286(6) 0.0237(5) 0.0232(5) -0.0026(4) 0.0003(4) 0.0017(4)
P2 0.0255(6) 0.0231(5) 0.0266(5) -0.0001(4) 0.0002(4) -0.0012(4)
P3 0.0407(7) 0.0269(6) 0.0290(5) -0.0062(5) -0.0058(4) 0.0056(4)
C1 0.031(2) 0.028(2) 0.028(2) -0.0052(17) -0.0009(16) 0.0004(15)
C2 0.057(3) 0.026(2) 0.034(2) 0.003(2) -0.004(2) -0.0016(17)
C3 0.064(4) 0.031(3) 0.052(3) 0.010(2) -0.005(2) -0.001(2)
C4 0.062(4) 0.035(3) 0.055(3) 0.013(2) 0.005(2) -0.014(2)
C5 0.066(4) 0.051(3) 0.035(3) 0.011(2) 0.004(2) -0.009(2)
C6 0.053(3) 0.038(3) 0.031(2) 0.013(2) 0.0005(19) -0.0012(18)
C11 0.026(2) 0.036(2) 0.025(2) -0.0024(17) -0.0008(15) -0.0031(16)
C12 0.049(3) 0.042(3) 0.056(3) -0.010(2) -0.018(2) 0.022(2)
C13 0.068(4) 0.057(4) 0.063(4) -0.004(3) -0.021(3) 0.021(3)
C14 0.054(4) 0.075(4) 0.035(3) 0.019(3) -0.015(2) 0.001(2)
C15 0.035(3) 0.082(4) 0.053(3) 0.000(3) -0.014(2) -0.019(3)
C16 0.031(3) 0.045(3) 0.047(3) -0.0074(19) -0.005(2) -0.0025(19)
C21 0.029(2) 0.030(2) 0.0235(19) -0.0007(16) -0.0025(15) 0.0043(15)
C22 0.045(3) 0.034(2) 0.032(2) -0.0060(19) -0.0013(19) -0.0003(17)
C23 0.044(3) 0.049(3) 0.035(2) -0.008(2) 0.004(2) 0.0069(19)
C24 0.034(3) 0.061(3) 0.031(2) 0.005(2) 0.0053(18) 0.005(2)
C26 0.040(3) 0.036(3) 0.029(2) 0.0003(19) -0.0003(18) -0.0038(17)
C27 0.044(3) 0.050(3) 0.034(2) 0.006(2) 0.004(2) -0.012(2)
C31 0.024(2) 0.025(2) 0.030(2) 0.0009(15) 0.0017(15) -0.0046(15)
C32 0.029(2) 0.036(2) 0.033(2) -0.0020(18) -0.0014(17) -0.0018(17)
C33 0.028(3) 0.045(3) 0.046(3) -0.005(2) 0.001(2) -0.010(2)
C34 0.035(3) 0.041(3) 0.047(3) -0.014(2) 0.011(2) -0.012(2)
C35 0.050(3) 0.031(2) 0.045(3) -0.010(2) 0.009(2) 0.0033(18)
C36 0.033(3) 0.032(2) 0.039(2) -0.0022(18) -0.0016(18) 0.0014(17)
C41 0.035(3) 0.040(3) 0.046(3) 0.001(2) 0.001(2) 0.000(2)
C42 0.043(3) 0.057(3) 0.059(3) 0.001(3) 0.012(3) 0.004(3)
C51 0.035(3) 0.032(2) 0.030(2) -0.0042(18) -0.0051(17) 0.0071(17)
C52 0.044(3) 0.029(2) 0.033(2) -0.0117(19) -0.0086(19) 0.0064(16)
C53 0.038(3) 0.040(3) 0.033(2) -0.0078(19) -0.0054(18) 0.0033(18)
C54 0.039(3) 0.035(2) 0.033(2) -0.0021(19) -0.0069(18) 0.0019(17)
C55 0.048(3) 0.028(2) 0.049(3) -0.008(2) 0.003(2) 0.0045(19)
C56 0.042(3) 0.034(2) 0.050(3) -0.010(2) 0.004(2) 0.0049(19)
C100 0.028(2) 0.028(2) 0.028(2) -0.0046(16) -0.0020(16) 0.0027(15)
C101 0.030(2) 0.027(2) 0.030(2) -0.0026(16) -0.0002(16) 0.0004(15)
C102 0.025(2) 0.030(2) 0.028(2) -0.0042(16) -0.0005(15) -0.0028(15)
C200 0.043(3) 0.055(3) 0.054(3) 0.002(2) 0.000(2) -0.005(2)
C201 0.055(3) 0.055(3) 0.035(3) -0.001(2) 0.007(2) 0.006(2)
O1 0.042(2) 0.0379(17) 0.0370(17) 0.0015(14) 0.0019(13) 0.0153(13)
O2 0.047(2) 0.0360(17) 0.055(2) 0.0019(14) -0.0026(15) -0.0072(14)

loop_
_atom_type_symbol
_atom_type_description
_atom_type_scat_dispersion_real
_atom_type_scat_dispersion_imag
_atom_type_scat_source
C C 0.0033 0.0016 'International Tables Vol C Tables 4.2.6.8 and 6.1.1.4'
H H 0.0000 0.0000 'International Tables Vol C Tables 4.2.6.8 and 6.1.1.4'
O O 0.0106 0.0060 'International Tables Vol C Tables 4.2.6.8 and 6.1.1.4'
Cl Cl 0.1484 0.1585 'International Tables Vol C Tables 4.2.6.8 and 6.1.1.4'
P P 0.1023 0.0942 'International Tables Vol C Tables 4.2.6.8 and 6.1.1.4'
S S 0.1246 0.1234 'International Tables Vol C Tables 4.2.6.8 and 6.1.1.4'
Ag Ag -0.8971 1.1015 'International Tables Vol C Tables 4.2.6.8 and 6.1.1.4'

loop_
_geom_angle_atom_site_label_1
_geom_angle_atom_site_label_2
_geom_angle_atom_site_label_3
_geom_angle_site_symmetry_1
_geom_angle_site_symmetry_3
_geom_angle
_geom_angle_publ_flag
P2 Ag1 P1 1_655 . 104.67(4) y
P2 Ag1 S1 1_655 . 128.23(4) y
P1 Ag1 S1 . . 109.36(4) y
P2 Ag1 S2 1_655 . 116.14(4) y
P1 Ag1 S2 . . 119.67(4) y
S1 Ag1 S2 . . 78.33(4) y
P3 S1 Ag1 . . 84.30(5) ?
P3 S2 Ag1 . . 83.59(5) ?
C1 P1 C11 . . 104.17(18) ?
C1 P1 C100 . . 103.43(19) ?
C11 P1 C100 . . 103.66(18) ?
C1 P1 Ag1 . . 120.16(13) ?
C11 P1 Ag1 . . 109.63(14) ?
C100 P1 Ag1 . . 114.16(13) ?
C21 P2 C31 . . 104.37(18) ?
C21 P2 C102 . . 104.16(19) ?
C31 P2 C102 . . 104.26(18) ?
C21 P2 Ag1 . 1_455 116.94(13) ?
C31 P2 Ag1 . 1_455 110.26(13) ?
C102 P2 Ag1 . 1_455 115.54(13) ?
O1 P3 C51 . . 98.94(18) ?
O1 P3 S2 . . 111.41(13) ?
C51 P3 S2 . . 110.69(15) ?
O1 P3 S1 . . 109.68(13) ?
C51 P3 S1 . . 111.41(14) ?
S2 P3 S1 . . 113.76(7) ?
C6 C1 C2 . . 118.0(4) ?
C6 C1 P1 . . 123.5(3) ?
C2 C1 P1 . . 118.4(3) ?
C3 C2 C1 . . 120.7(4) ?
C3 C2 H2A . . 119.7 ?
C1 C2 H2A . . 119.7 ?
C4 C3 C2 . . 120.0(5) ?
C4 C3 H3A . . 120.0 ?
C2 C3 H3A . . 120.0 ?
C3 C4 C5 . . 120.5(4) ?
C3 C4 H4A . . 119.8 ?
C5 C4 H4A . . 119.8 ?
C6 C5 C4 . . 119.7(4) ?
C6 C5 H5A . . 120.2 ?
C4 C5 H5A . . 120.2 ?
C5 C6 C1 . . 121.0(4) ?
C5 C6 H6A . . 119.5 ?
C1 C6 H6A . . 119.5 ?
C12 C11 C16 . . 118.0(4) ?
C12 C11 P1 . . 123.9(3) ?
C16 C11 P1 . . 118.0(3) ?
C11 C12 C13 . . 121.0(5) ?
C11 C12 H12A . . 119.5 ?
C13 C12 H12A . . 119.5 ?
C14 C13 C12 . . 119.9(5) ?
C14 C13 H13A . . 120.0 ?
C12 C13 H13A . . 120.0 ?
C13 C14 C15 . . 120.0(5) ?
C13 C14 H14A . . 120.0 ?
C15 C14 H14A . . 120.0 ?
C14 C15 C16 . . 120.7(5) ?
C14 C15 H15A . . 119.6 ?
C16 C15 H15A . . 119.6 ?
C15 C16 C11 . . 120.4(5) ?
C15 C16 H16A . . 119.8 ?
C11 C16 H16A . . 119.8 ?
C22 C21 C26 . . 118.7(4) ?
C22 C21 P2 . . 117.2(3) ?
C26 C21 P2 . . 124.1(3) ?
C21 C22 C23 . . 121.4(4) ?
C21 C22 H22A . . 119.3 ?
C23 C22 H22A . . 119.3 ?
C24 C23 C22 . . 118.7(4) ?
C24 C23 H23A . . 120.7 ?
C22 C23 H23A . . 120.7 ?
C27 C24 C23 . . 121.0(4) ?
C27 C24 H24A . . 119.5 ?
C23 C24 H24A . . 119.5 ?
C27 C26 C21 . . 119.7(4) ?
C27 C26 H26A . . 120.1 ?
C21 C26 H26A . . 120.1 ?
C24 C27 C26 . . 120.4(4) ?
C24 C27 H27A . . 119.8 ?
C26 C27 H27A . . 119.8 ?
C36 C31 C32 . . 118.0(4) ?
C36 C31 P2 . . 124.2(3) ?
C32 C31 P2 . . 117.7(3) ?
C33 C32 C31 . . 121.2(4) ?
C33 C32 H32A . . 119.4 ?
C31 C32 H32A . . 119.4 ?
C32 C33 C34 . . 120.2(4) ?
C32 C33 H33A . . 119.9 ?
C34 C33 H33A . . 119.9 ?
C35 C34 C33 . . 119.5(4) ?
C35 C34 H34A . . 120.3 ?
C33 C34 H34A . . 120.3 ?
C34 C35 C36 . . 120.6(4) ?
C34 C35 H35A . . 119.7 ?
C36 C35 H35A . . 119.7 ?
C31 C36 C35 . . 120.5(4) ?
C31 C36 H36A . . 119.7 ?
C35 C36 H36A . . 119.7 ?
O1 C41 C42 . . 108.0(4) ?
O1 C41 H41A . . 110.1 ?
C42 C41 H41A . . 110.1 ?
O1 C41 H41B . . 110.1 ?
C42 C41 H41B . . 110.1 ?
H41A C41 H41B . . 108.4 ?
C41 C42 H42A . . 109.5 ?
C41 C42 H42B . . 109.5 ?
H42A C42 H42B . . 109.5 ?
C41 C42 H42C . . 109.5 ?
H42A C42 H42C . . 109.5 ?
H42B C42 H42C . . 109.5 ?
C52 C51 C56 . . 117.8(4) ?
C52 C51 P3 . . 121.2(3) ?
C56 C51 P3 . . 120.9(4) ?
C51 C52 C53 . . 122.2(4) ?
C51 C52 H52A . . 118.9 ?
C53 C52 H52A . . 118.9 ?
C52 C53 C54 . . 118.8(4) ?
C52 C53 H53A . . 120.6 ?
C54 C53 H53A . . 120.6 ?
O2 C54 C55 . . 115.8(4) ?
O2 C54 C53 . . 124.6(4) ?
C55 C54 C53 . . 119.6(4) ?
C56 C55 C54 . . 120.4(4) ?
C56 C55 H55A . . 119.8 ?
C54 C55 H55A . . 119.8 ?
C55 C56 C51 . . 121.2(5) ?
C55 C56 H56A . . 119.4 ?
C51 C56 H56A . . 119.4 ?
C101 C100 P1 . . 113.1(3) ?
C101 C100 H10A . . 109.0 ?
P1 C100 H10A . . 109.0 ?
C101 C100 H10B . . 109.0 ?
P1 C100 H10B . . 109.0 ?
H10A C100 H10B . . 107.8 ?
C100 C101 C102 . . 111.2(3) ?
C100 C101 H10C . . 109.4 ?
C102 C101 H10C . . 109.4 ?
C100 C101 H10D . . 109.4 ?
C102 C101 H10D . . 109.4 ?
H10C C101 H10D . . 108.0 ?
C101 C102 P2 . . 111.8(3) ?
C101 C102 H10E . . 109.2 ?
P2 C102 H10E . . 109.2 ?
C101 C102 H10F . . 109.2 ?
P2 C102 H10F . . 109.2 ?
H10E C102 H10F . . 107.9 ?
O2 C200 H20A . . 109.5 ?
O2 C200 H20D . . 109.5 ?
H20A C200 H20D . . 109.5 ?
O2 C200 H20B . . 109.5 ?
H20A C200 H20B . . 109.5 ?
H20D C200 H20B . . 109.5 ?
Cl1 C201 Cl2 . . 111.4(3) ?
Cl1 C201 Cl3 . . 110.4(3) ?
Cl2 C201 Cl3 . . 109.7(3) ?
Cl1 C201 H20C . . 108.4 ?
Cl2 C201 H20C . . 108.4 ?
Cl3 C201 H20C . . 108.4 ?
C41 O1 P3 . . 119.2(3) ?
C54 O2 C200 . . 117.6(4) ?

loop_
_geom_bond_atom_site_label_1
_geom_bond_atom_site_label_2
_geom_bond_site_symmetry_2
_geom_bond_distance
_geom_bond_publ_flag
Ag1 P2 1_655 2.4424(11) y
Ag1 P1 . 2.4575(12) y
Ag1 S1 . 2.6343(12) y
Ag1 S2 . 2.6610(12) y
Cl1 C201 . 1.725(5) ?
Cl2 C201 . 1.753(6) ?
Cl3 C201 . 1.773(5) ?
S1 P3 . 1.9968(16) ?
S2 P3 . 1.9964(15) ?
P1 C1 . 1.815(4) ?
P1 C11 . 1.824(4) ?
P1 C100 . 1.834(4) ?
P2 C21 . 1.811(4) ?
P2 C31 . 1.818(4) ?
P2 C102 . 1.840(4) ?
P2 Ag1 1_455 2.4424(11) ?
P3 O1 . 1.605(3) ?
P3 C51 . 1.800(5) ?
C1 C6 . 1.393(6) ?
C1 C2 . 1.396(6) ?
C2 C3 . 1.377(7) ?
C2 H2A . 0.9500 ?
C3 C4 . 1.366(7) ?
C3 H3A . 0.9500 ?
C4 C5 . 1.380(7) ?
C4 H4A . 0.9500 ?
C5 C6 . 1.372(6) ?
C5 H5A . 0.9500 ?
C6 H6A . 0.9500 ?
C11 C12 . 1.376(6) ?
C11 C16 . 1.396(6) ?
C12 C13 . 1.398(6) ?
C12 H12A . 0.9500 ?
C13 C14 . 1.355(8) ?
C13 H13A . 0.9500 ?
C14 C15 . 1.370(8) ?
C14 H14A . 0.9500 ?
C15 C16 . 1.377(7) ?
C15 H15A . 0.9500 ?
C16 H16A . 0.9500 ?
C21 C22 . 1.389(6) ?
C21 C26 . 1.394(5) ?
C22 C23 . 1.389(6) ?
C22 H22A . 0.9500 ?
C23 C24 . 1.381(7) ?
C23 H23A . 0.9500 ?
C24 C27 . 1.366(7) ?
C24 H24A . 0.9500 ?
C26 C27 . 1.393(6) ?
C26 H26A . 0.9500 ?
C27 H27A . 0.9500 ?
C31 C36 . 1.389(6) ?
C31 C32 . 1.401(5) ?
C32 C33 . 1.375(6) ?
C32 H32A . 0.9500 ?
C33 C34 . 1.385(7) ?
C33 H33A . 0.9500 ?
C34 C35 . 1.375(6) ?
C34 H34A . 0.9500 ?
C35 C36 . 1.395(6) ?
C35 H35A . 0.9500 ?
C36 H36A . 0.9500 ?
C41 O1 . 1.459(6) ?
C41 C42 . 1.502(7) ?
C41 H41A . 0.9900 ?
C41 H41B . 0.9900 ?
C42 H42A . 0.9800 ?
C42 H42B . 0.9800 ?
C42 H42C . 0.9800 ?
C51 C52 . 1.376(6) ?
C51 C56 . 1.399(6) ?
C52 C53 . 1.395(6) ?
C52 H52A . 0.9500 ?
C53 C54 . 1.392(6) ?
C53 H53A . 0.9500 ?
C54 O2 . 1.363(5) ?
C54 C55 . 1.388(6) ?
C55 C56 . 1.372(6) ?
C55 H55A . 0.9500 ?
C56 H56A . 0.9500 ?
C100 C101 . 1.515(5) ?
C100 H10A . 0.9900 ?
C100 H10B . 0.9900 ?
C101 C102 . 1.531(5) ?
C101 H10C . 0.9900 ?
C101 H10D . 0.9900 ?
C102 H10E . 0.9900 ?
C102 H10F . 0.9900 ?
C200 O2 . 1.410(6) ?
C200 H20A . 0.9800 ?
C200 H20D . 0.9800 ?
C200 H20B . 0.9800 ?
C201 H20C . 1.0000 ?
